data_4332930
loop_
_publ_author_name
'Nitschke, Christian'
'Fenske, Dieter'
'Corrigan, John F.'

_publ_section_title
;
 Ferrocenyldiselenolate-Stabilized Copper&#x2212;Selenium Clusters
;
_journal_issue 23
_journal_name_full 'Inorganic Chemistry'
_journal_page_first 9394
_journal_page_last 9401
_journal_paper_doi 10.1021/ic061111n
_journal_volume 45
_journal_year 2006
_chemical_formula_sum 'C56 H100 Cu4 Fe2 P4 Se4'
_chemical_formula_weight 1578.94
_chemical_name_systematic
; 
 ? 
;
_space_group_IT_number 2
_symmetry_space_group_name_Hall '-P 1'
_symmetry_space_group_name_H-M 'P -1'
_atom_sites_solution_hydrogens geom
_atom_sites_solution_primary direct
_atom_sites_solution_secondary difmap
_audit_creation_method SHELXL-97
_cell_angle_alpha 79.98(3)
_cell_angle_beta 79.34(3)
_cell_angle_gamma 67.29(3)
_cell_formula_units_Z 2
_cell_length_a 13.211(3)
_cell_length_b 15.683(3)
_cell_length_c 17.868(4)
_cell_measurement_reflns_used 26916
_cell_measurement_temperature 100(2)
_cell_measurement_theta_max 32
_cell_measurement_theta_min 3
_cell_volume 3334.5(15)
_computing_cell_refinement 'kuma ccd'
_computing_data_collection 'kuma ccd'
_computing_data_reduction 'kuma ccd'
_computing_molecular_graphics 'SHELXL-97 (Sheldrick, 1997)'
_computing_publication_material 'SHELXL-97 (Sheldrick, 1997)'
_computing_structure_refinement 'SHELXL-97 (Sheldrick, 1997)'
_computing_structure_solution 'SHELXS-97 (Sheldrick, 1990)'
_diffrn_ambient_temperature 100(2)
_diffrn_detector_area_resol_mean 6.67
_diffrn_measured_fraction_theta_full 0.987
_diffrn_measured_fraction_theta_max 0.646
_diffrn_measurement_device_type 'stoe stadi 4'
_diffrn_measurement_method 'four-circle ccd detector'
_diffrn_radiation_monochromator graphite
_diffrn_radiation_source 'fine-focus sealed tube'
_diffrn_radiation_type MoK\a
_diffrn_radiation_wavelength 0.71073
_diffrn_reflns_av_R_equivalents 0.0441
_diffrn_reflns_av_sigmaI/netI 0.0605
_diffrn_reflns_limit_h_max 14
_diffrn_reflns_limit_h_min -16
_diffrn_reflns_limit_k_max 21
_diffrn_reflns_limit_k_min -20
_diffrn_reflns_limit_l_max 22
_diffrn_reflns_limit_l_min -19
_diffrn_reflns_number 26780
_diffrn_reflns_theta_full 25.00
_diffrn_reflns_theta_max 31.77
_diffrn_reflns_theta_min 3.56
_exptl_absorpt_coefficient_mu 3.988
_exptl_absorpt_correction_T_max 0.2404
_exptl_absorpt_correction_T_min 0.1814
_exptl_crystal_colour red
_exptl_crystal_density_diffrn 1.573
_exptl_crystal_density_method 'not measured'
_exptl_crystal_description block
_exptl_crystal_F_000 1600
_exptl_crystal_size_max 0.65
_exptl_crystal_size_mid 0.55
_exptl_crystal_size_min 0.50
_refine_diff_density_max 1.479
_refine_diff_density_min -2.031
_refine_diff_density_rms 0.353
_refine_ls_extinction_method none
_refine_ls_goodness_of_fit_ref 1.071
_refine_ls_hydrogen_treatment mixed
_refine_ls_matrix_type full
_refine_ls_number_parameters 626
_refine_ls_number_reflns 14663
_refine_ls_number_restraints 0
_refine_ls_restrained_S_all 1.071
_refine_ls_R_factor_all 0.0724
_refine_ls_R_factor_gt 0.0466
_refine_ls_shift/su_max 0.001
_refine_ls_shift/su_mean 0.000
_refine_ls_structure_factor_coef Fsqd
_refine_ls_weighting_details 'calc w=1/[\s^2^(Fo^2^)+(0.1058P)^2^+0.0000P] where P=(Fo^2^+2Fc^2^)/3'
_refine_ls_weighting_scheme calc
_refine_ls_wR_factor_gt 0.1271
_refine_ls_wR_factor_ref 0.1754
_reflns_number_gt 10695
_reflns_number_total 14663
_reflns_threshold_expression >2sigma(I)
_cod_data_source_file ic061111nsup1.cif
_cod_data_source_block cn1591_(2)
_cod_original_cell_volume 3334.6(11)
_cod_database_code 4332930

loop_
_symmetry_equiv_pos_as_xyz
'x, y, z'
'-x, -y, -z'

loop_
_atom_site_label
_atom_site_type_symbol
_atom_site_fract_x
_atom_site_fract_y
_atom_site_fract_z
_atom_site_U_iso_or_equiv
_atom_site_adp_type
_atom_site_occupancy
_atom_site_symmetry_multiplicity
_atom_site_calc_flag
_atom_site_refinement_flags
_atom_site_disorder_assembly
_atom_site_disorder_group
Se1 Se 0.44873(5) 0.47601(4) 0.30881(3) 0.02469(14) Uani 1 1 d . . .
Se2 Se 0.33383(4) 0.63034(4) 0.11616(3) 0.02674(14) Uani 1 1 d . . .
Se3 Se 0.10695(5) 0.59903(4) 0.30054(3) 0.02408(14) Uani 1 1 d . . .
Se4 Se 0.02874(5) 0.81269(4) 0.12910(3) 0.02617(14) Uani 1 1 d . . .
Fe1 Fe 0.61294(6) 0.49485(5) 0.13005(4) 0.02143(17) Uani 1 1 d . . .
Fe2 Fe 0.01433(6) 0.58288(6) 0.12370(5) 0.02366(18) Uani 1 1 d . . .
Cu1 Cu 0.37678(6) 0.35856(5) 0.35454(4) 0.02679(17) Uani 1 1 d . . .
Cu2 Cu 0.29413(6) 0.57253(5) 0.24528(4) 0.02804(17) Uani 1 1 d . . .
Cu3 Cu 0.10391(6) 0.74675(5) 0.24337(4) 0.02838(17) Uani 1 1 d . . .
Cu4 Cu 0.22192(6) 0.78900(5) 0.10753(4) 0.03049(18) Uani 1 1 d . . .
P1 P 0.47011(15) 0.21873(11) 0.31336(10) 0.0332(4) Uani 1 1 d . . .
P2 P 0.24761(12) 0.38273(10) 0.45695(8) 0.0245(3) Uani 1 1 d . . .
P3 P 0.27689(16) 0.90547(12) 0.05529(11) 0.0400(4) Uani 1 1 d . B .
P4 P 0.12652(13) 0.82338(10) 0.32771(9) 0.0273(3) Uani 1 1 d . . .
C1 C 0.5609(5) 0.4232(4) 0.2269(3) 0.0244(11) Uani 1 1 d . . .
C2 C 0.6761(5) 0.4046(4) 0.2229(3) 0.0296(13) Uani 1 1 d . . .
H2A H 0.7124 0.4176 0.2617 0.036 Uiso 1 1 calc R . .
C3 C 0.7309(5) 0.3647(4) 0.1529(4) 0.0331(14) Uani 1 1 d . . .
H3A H 0.8120 0.3450 0.1345 0.040 Uiso 1 1 calc R . .
C4 C 0.6480(5) 0.3584(4) 0.1141(4) 0.0324(14) Uani 1 1 d . . .
H4A H 0.6608 0.3335 0.0639 0.039 Uiso 1 1 calc R . .
C5 C 0.5441(5) 0.3950(4) 0.1606(3) 0.0269(12) Uani 1 1 d . . .
H5A H 0.4710 0.4004 0.1480 0.032 Uiso 1 1 calc R . .
C6 C 0.4879(5) 0.6156(4) 0.0986(3) 0.0248(12) Uani 1 1 d . . .
C7 C 0.5499(5) 0.6313(4) 0.1476(3) 0.0247(12) Uani 1 1 d . . .
H7A H 0.5199 0.6558 0.1985 0.030 Uiso 1 1 calc R . .
C8 C 0.6623(5) 0.6063(4) 0.1129(4) 0.0282(12) Uani 1 1 d . . .
H8A H 0.7245 0.6102 0.1349 0.034 Uiso 1 1 calc R . .
C9 C 0.6698(5) 0.5754(4) 0.0416(4) 0.0289(13) Uani 1 1 d . . .
H9A H 0.7386 0.5526 0.0045 0.035 Uiso 1 1 calc R . .
C10 C 0.5627(5) 0.5806(4) 0.0325(3) 0.0260(12) Uani 1 1 d . . .
H10A H 0.5432 0.5623 -0.0122 0.031 Uiso 1 1 calc R . .
C11 C 0.0108(5) 0.7173(4) 0.0853(3) 0.0259(12) Uani 1 1 d . . .
C12 C -0.0949(5) 0.7116(4) 0.0866(3) 0.0297(13) Uani 1 1 d . . .
H12A H -0.1656 0.7486 0.1166 0.036 Uiso 1 1 calc R . .
C13 C -0.0826(5) 0.6441(4) 0.0375(3) 0.0309(13) Uani 1 1 d . . .
H13A H -0.1428 0.6264 0.0262 0.037 Uiso 1 1 calc R . .
C14 C 0.0316(5) 0.6082(4) 0.0068(3) 0.0301(13) Uani 1 1 d . . .
H14A H 0.0658 0.5600 -0.0297 0.036 Uiso 1 1 calc R . .
C15 C 0.0889(5) 0.6531(4) 0.0369(3) 0.0260(12) Uani 1 1 d . . .
H15A H 0.1699 0.6411 0.0255 0.031 Uiso 1 1 calc R . .
C16 C 0.0644(5) 0.5415(4) 0.2322(3) 0.0248(11) Uani 1 1 d . . .
C17 C -0.0451(5) 0.5417(4) 0.2335(3) 0.0304(13) Uani 1 1 d . . .
H17A H -0.1138 0.5791 0.2650 0.036 Uiso 1 1 calc R . .
C18 C -0.0382(6) 0.4789(4) 0.1821(4) 0.0337(14) Uani 1 1 d . . .
H18A H -0.1017 0.4651 0.1714 0.040 Uiso 1 1 calc R . .
C19 C 0.0731(6) 0.4399(4) 0.1483(4) 0.0373(15) Uani 1 1 d . . .
H19A H 0.1017 0.3938 0.1099 0.045 Uiso 1 1 calc R . .
C20 C 0.1376(5) 0.4790(4) 0.1781(3) 0.0297(13) Uani 1 1 d . . .
H20A H 0.2189 0.4646 0.1644 0.036 Uiso 1 1 calc R . .
C21 C 0.4353(6) 0.1231(4) 0.3728(4) 0.0394(16) Uani 1 1 d . . .
H21A H 0.4545 0.1188 0.4247 0.047 Uiso 1 1 calc R . .
H21B H 0.3540 0.1411 0.3780 0.047 Uiso 1 1 calc R . .
C22 C 0.4881(7) 0.0260(5) 0.3471(5) 0.051(2) Uani 1 1 d . . .
H22A H 0.5695 0.0084 0.3385 0.061 Uiso 1 1 calc R . .
H22B H 0.4637 0.0276 0.2975 0.061 Uiso 1 1 calc R . .
C23 C 0.4597(7) -0.0491(5) 0.4045(5) 0.055(2) Uani 1 1 d . . .
H23A H 0.4961 -0.1094 0.3842 0.082 Uiso 1 1 calc R . .
H23B H 0.3793 -0.0332 0.4125 0.082 Uiso 1 1 calc R . .
H23C H 0.4854 -0.0526 0.4534 0.082 Uiso 1 1 calc R . .
C24 C 0.6183(6) 0.1869(4) 0.3159(4) 0.0379(15) Uani 1 1 d . . .
H24A H 0.6562 0.1199 0.3098 0.045 Uiso 1 1 calc R . .
H24B H 0.6475 0.2220 0.2716 0.045 Uiso 1 1 calc R . .
C25 C 0.6471(7) 0.2046(5) 0.3875(5) 0.054(2) Uani 1 1 d . . .
H25A H 0.6255 0.1644 0.4315 0.064 Uiso 1 1 calc R . .
H25B H 0.6040 0.2702 0.3967 0.064 Uiso 1 1 calc R . .
C26 C 0.7680(7) 0.1863(6) 0.3834(6) 0.063(2) Uani 1 1 d . . .
H26A H 0.7824 0.1987 0.4316 0.094 Uiso 1 1 calc R . .
H26B H 0.7895 0.2270 0.3408 0.094 Uiso 1 1 calc R . .
H26C H 0.8111 0.1212 0.3753 0.094 Uiso 1 1 calc R . .
C27 C 0.4655(6) 0.2012(4) 0.2159(4) 0.0356(15) Uani 1 1 d . . .
H27A H 0.5010 0.2397 0.1793 0.043 Uiso 1 1 calc R . .
H27B H 0.5089 0.1352 0.2083 0.043 Uiso 1 1 calc R . .
C28 C 0.3488(6) 0.2259(5) 0.1977(4) 0.0466(18) Uani 1 1 d . . .
H28A H 0.3138 0.1864 0.2335 0.056 Uiso 1 1 calc R . .
H28B H 0.3048 0.2915 0.2064 0.056 Uiso 1 1 calc R . .
C29 C 0.3453(9) 0.2133(7) 0.1160(5) 0.072(3) Uani 1 1 d . . .
H29A H 0.2684 0.2300 0.1078 0.108 Uiso 1 1 calc R . .
H29B H 0.3874 0.1483 0.1072 0.108 Uiso 1 1 calc R . .
H29C H 0.3780 0.2536 0.0802 0.108 Uiso 1 1 calc R . .
C30 C 0.2194(5) 0.4900(4) 0.5002(4) 0.0305(13) Uani 1 1 d . . .
H30A H 0.1906 0.5448 0.4624 0.037 Uiso 1 1 calc R . .
H30B H 0.1619 0.4948 0.5451 0.037 Uiso 1 1 calc R . .
C31 C 0.3238(6) 0.4911(5) 0.5255(5) 0.0452(18) Uani 1 1 d . . .
H31A H 0.3532 0.4353 0.5623 0.054 Uiso 1 1 calc R . .
H31B H 0.3807 0.4869 0.4802 0.054 Uiso 1 1 calc R . .
C32 C 0.3052(7) 0.5751(5) 0.5616(5) 0.053(2) Uani 1 1 d . . .
H32A H 0.3748 0.5708 0.5766 0.079 Uiso 1 1 calc R . .
H32B H 0.2500 0.5793 0.6072 0.079 Uiso 1 1 calc R . .
H32C H 0.2784 0.6306 0.5250 0.079 Uiso 1 1 calc R . .
C33 C 0.1099(5) 0.3897(4) 0.4421(4) 0.0307(13) Uani 1 1 d . . .
H33A H 0.0677 0.3794 0.4925 0.037 Uiso 1 1 calc R . .
H33B H 0.0691 0.4530 0.4185 0.037 Uiso 1 1 calc R . .
C34 C 0.1158(6) 0.3192(6) 0.3916(5) 0.057(2) Uani 1 1 d . . .
H34A H 0.1590 0.3286 0.3414 0.069 Uiso 1 1 calc R . .
H34B H 0.1551 0.2557 0.4157 0.069 Uiso 1 1 calc R . .
C35 C 0.0047(7) 0.3270(6) 0.3791(6) 0.063(3) Uani 1 1 d . . .
H35A H 0.0122 0.2804 0.3463 0.095 Uiso 1 1 calc R . .
H35B H -0.0339 0.3894 0.3543 0.095 Uiso 1 1 calc R . .
H35C H -0.0378 0.3165 0.4286 0.095 Uiso 1 1 calc R . .
C36 C 0.2870(5) 0.2877(4) 0.5380(3) 0.0308(13) Uani 1 1 d . . .
H36A H 0.2988 0.2282 0.5195 0.037 Uiso 1 1 calc R . .
H36B H 0.3588 0.2830 0.5510 0.037 Uiso 1 1 calc R . .
C37 C 0.2064(6) 0.2976(5) 0.6104(4) 0.0481(19) Uani 1 1 d . . .
H37A H 0.1837 0.3612 0.6247 0.058 Uiso 1 1 calc R . .
H37B H 0.1395 0.2894 0.6007 0.058 Uiso 1 1 calc R . .
C38 C 0.2535(7) 0.2293(5) 0.6750(4) 0.0492(18) Uani 1 1 d . . .
H38A H 0.1979 0.2384 0.7206 0.074 Uiso 1 1 calc R . .
H38B H 0.3186 0.2383 0.6858 0.074 Uiso 1 1 calc R . .
H38C H 0.2751 0.1662 0.6615 0.074 Uiso 1 1 calc R . .
C39 C 0.4199(7) 0.8921(6) 0.0614(6) 0.065(3) Uani 1 1 d . . .
H39A H 0.4705 0.8337 0.0404 0.078 Uiso 1 1 calc R . .
H39B H 0.4358 0.9440 0.0281 0.078 Uiso 1 1 calc R . .
C40 C 0.4458(8) 0.8899(7) 0.1397(6) 0.073(3) Uani 1 1 d . . .
H40A H 0.3979 0.9493 0.1602 0.087 Uiso 1 1 calc R . .
H40B H 0.4281 0.8392 0.1738 0.087 Uiso 1 1 calc R . .
C41 C 0.5618(10) 0.8757(9) 0.1410(8) 0.110(5) Uani 1 1 d . . .
H41A H 0.5738 0.8751 0.1937 0.165 Uiso 1 1 calc R . .
H41B H 0.5796 0.9263 0.1082 0.165 Uiso 1 1 calc R . .
H41C H 0.6097 0.8161 0.1222 0.165 Uiso 1 1 calc R . .
C42 C 0.2738(10) 0.9189(7) -0.0499(5) 0.090(4) Uani 1 1 d . . .
H42A H 0.2941 0.9734 -0.0724 0.108 Uiso 1 1 calc R A 2
H42B H 0.3331 0.8636 -0.0704 0.108 Uiso 1 1 calc R A 2
C43 C 0.1794(11) 0.9298(9) -0.0772(7) 0.036(3) Uiso 0.50 1 d P B 2
H43A H 0.1168 0.9813 -0.0541 0.043 Uiso 0.50 1 calc PR B 2
H43B H 0.1631 0.8722 -0.0623 0.043 Uiso 0.50 1 calc PR B 2
C44 C 0.1919(15) 0.9524(13) -0.1694(6) 0.207(12) Uani 1 1 d . . .
H44A H 0.1233 0.9595 -0.1878 0.311 Uiso 1 1 calc R B 2
H44B H 0.2535 0.9013 -0.1923 0.311 Uiso 1 1 calc R B 2
H44C H 0.2064 1.0102 -0.1841 0.311 Uiso 1 1 calc R B 2
C45 C 0.2035(8) 1.0260(5) 0.0805(5) 0.061(2) Uani 1 1 d . . .
H45A H 0.2215 1.0286 0.1313 0.074 Uiso 1 1 calc R B .
H45B H 0.2333 1.0675 0.0428 0.074 Uiso 1 1 calc R . .
C46 C 0.0869(9) 1.0624(7) 0.0834(6) 0.081(3) Uani 1 1 d . B .
H46A H 0.0555 1.0200 0.1185 0.097 Uiso 1 1 calc R . .
H46B H 0.0669 1.0669 0.0317 0.097 Uiso 1 1 calc R . .
C47 C 0.0372(12) 1.1611(7) 0.1121(6) 0.121(6) Uani 1 1 d . . .
H47A H -0.0435 1.1855 0.1139 0.181 Uiso 1 1 calc R B .
H47B H 0.0676 1.2032 0.0769 0.181 Uiso 1 1 calc R . .
H47C H 0.0564 1.1563 0.1635 0.181 Uiso 1 1 calc R . .
C48 C 0.2449(6) 0.7615(5) 0.3811(4) 0.0370(15) Uani 1 1 d . . .
H48A H 0.2356 0.7944 0.4259 0.044 Uiso 1 1 calc R . .
H48B H 0.2458 0.6982 0.4006 0.044 Uiso 1 1 calc R . .
C49 C 0.3548(6) 0.7539(5) 0.3334(4) 0.0456(17) Uani 1 1 d . . .
H49A H 0.3627 0.7239 0.2871 0.055 Uiso 1 1 calc R . .
H49B H 0.3559 0.8171 0.3163 0.055 Uiso 1 1 calc R . .
C50 C 0.4513(7) 0.6982(6) 0.3775(6) 0.067(3) Uani 1 1 d . . .
H50A H 0.5206 0.6944 0.3445 0.101 Uiso 1 1 calc R . .
H50B H 0.4509 0.6354 0.3940 0.101 Uiso 1 1 calc R . .
H50C H 0.4449 0.7286 0.4225 0.101 Uiso 1 1 calc R . .
C51 C 0.0115(6) 0.8449(5) 0.4066(4) 0.0377(15) Uani 1 1 d . . .
H51A H 0.0063 0.7850 0.4316 0.045 Uiso 1 1 calc R . .
H51B H 0.0258 0.8755 0.4455 0.045 Uiso 1 1 calc R . .
C52 C -0.1002(6) 0.9085(6) 0.3758(4) 0.0507(19) Uani 1 1 d . . .
H52A H -0.0939 0.9672 0.3486 0.061 Uiso 1 1 calc R . .
H52B H -0.1165 0.8766 0.3389 0.061 Uiso 1 1 calc R . .
C53 C -0.1959(7) 0.9304(7) 0.4432(5) 0.064(2) Uani 1 1 d . . .
H53A H -0.2653 0.9706 0.4232 0.097 Uiso 1 1 calc R . .
H53B H -0.1798 0.9622 0.4794 0.097 Uiso 1 1 calc R . .
H53C H -0.2030 0.8723 0.4693 0.097 Uiso 1 1 calc R . .
C54 C 0.1348(6) 0.9383(4) 0.2964(4) 0.0354(14) Uani 1 1 d . . .
H54A H 0.2009 0.9308 0.2576 0.042 Uiso 1 1 calc R . .
H54B H 0.0692 0.9773 0.2705 0.042 Uiso 1 1 calc R . .
C55 C 0.1414(7) 0.9921(5) 0.3589(4) 0.0494(19) Uani 1 1 d . . .
H55A H 0.0697 1.0116 0.3925 0.059 Uiso 1 1 calc R . .
H55B H 0.1991 0.9507 0.3910 0.059 Uiso 1 1 calc R . .
C56 C 0.1685(11) 1.0775(6) 0.3236(6) 0.086(4) Uani 1 1 d . . .
H56A H 0.1724 1.1101 0.3645 0.129 Uiso 1 1 calc R . .
H56B H 0.1107 1.1191 0.2928 0.129 Uiso 1 1 calc R . .
H56C H 0.2400 1.0582 0.2910 0.129 Uiso 1 1 calc R . .

loop_
_atom_site_aniso_label
_atom_site_aniso_U_11
_atom_site_aniso_U_22
_atom_site_aniso_U_33
_atom_site_aniso_U_23
_atom_site_aniso_U_13
_atom_site_aniso_U_12
Se1 0.0239(3) 0.0228(3) 0.0259(3) -0.0043(2) 0.0031(2) -0.0091(2)
Se2 0.0162(3) 0.0275(3) 0.0348(3) -0.0022(2) -0.0028(2) -0.0069(2)
Se3 0.0217(3) 0.0297(3) 0.0223(3) -0.0065(2) 0.0001(2) -0.0109(2)
Se4 0.0203(3) 0.0213(3) 0.0357(3) -0.0065(2) -0.0068(2) -0.0035(2)
Fe1 0.0164(4) 0.0199(4) 0.0258(4) -0.0019(3) 0.0007(3) -0.0061(3)
Fe2 0.0202(4) 0.0280(4) 0.0260(4) -0.0106(3) 0.0009(3) -0.0110(3)
Cu1 0.0277(4) 0.0242(3) 0.0281(4) -0.0086(3) 0.0080(3) -0.0119(3)
Cu2 0.0204(4) 0.0313(4) 0.0345(4) -0.0119(3) 0.0016(3) -0.0106(3)
Cu3 0.0317(4) 0.0295(4) 0.0292(4) -0.0096(3) -0.0047(3) -0.0140(3)
Cu4 0.0227(4) 0.0306(4) 0.0365(4) -0.0014(3) -0.0047(3) -0.0086(3)
P1 0.0392(9) 0.0237(7) 0.0353(9) -0.0122(7) 0.0110(7) -0.0135(7)
P2 0.0239(7) 0.0236(7) 0.0265(7) -0.0079(6) 0.0053(6) -0.0108(6)
P3 0.0407(10) 0.0301(8) 0.0412(10) 0.0020(7) 0.0028(8) -0.0106(7)
P4 0.0332(8) 0.0258(7) 0.0278(8) -0.0061(6) -0.0060(6) -0.0137(6)
C1 0.024(3) 0.022(3) 0.023(3) 0.000(2) 0.003(2) -0.008(2)
C2 0.021(3) 0.029(3) 0.032(3) 0.004(2) -0.006(2) -0.004(2)
C3 0.023(3) 0.023(3) 0.039(3) 0.004(3) 0.004(3) 0.002(2)
C4 0.032(3) 0.020(3) 0.036(3) -0.003(2) 0.007(3) -0.005(2)
C5 0.031(3) 0.019(3) 0.031(3) -0.002(2) 0.002(2) -0.013(2)
C6 0.022(3) 0.018(2) 0.031(3) 0.003(2) -0.002(2) -0.008(2)
C7 0.024(3) 0.017(2) 0.034(3) -0.004(2) -0.002(2) -0.009(2)
C8 0.019(3) 0.024(3) 0.044(3) -0.005(3) -0.003(2) -0.010(2)
C9 0.021(3) 0.026(3) 0.036(3) 0.001(2) 0.002(2) -0.008(2)
C10 0.025(3) 0.026(3) 0.026(3) 0.003(2) -0.003(2) -0.011(2)
C11 0.023(3) 0.025(3) 0.030(3) -0.002(2) -0.008(2) -0.008(2)
C12 0.018(3) 0.039(3) 0.030(3) -0.008(3) -0.002(2) -0.007(2)
C13 0.026(3) 0.043(3) 0.030(3) -0.009(3) -0.003(2) -0.016(3)
C14 0.024(3) 0.043(3) 0.024(3) -0.008(3) 0.000(2) -0.014(3)
C15 0.023(3) 0.032(3) 0.024(3) -0.007(2) -0.001(2) -0.010(2)
C16 0.024(3) 0.026(3) 0.026(3) -0.005(2) 0.000(2) -0.012(2)
C17 0.029(3) 0.039(3) 0.028(3) -0.005(3) 0.005(2) -0.021(3)
C18 0.041(4) 0.037(3) 0.035(3) -0.005(3) -0.006(3) -0.027(3)
C19 0.046(4) 0.030(3) 0.042(4) -0.013(3) -0.005(3) -0.017(3)
C20 0.028(3) 0.024(3) 0.035(3) -0.010(2) -0.003(2) -0.005(2)
C21 0.042(4) 0.030(3) 0.044(4) -0.010(3) 0.008(3) -0.015(3)
C22 0.052(5) 0.027(3) 0.069(5) -0.014(3) 0.013(4) -0.015(3)
C23 0.063(5) 0.030(4) 0.068(5) -0.001(4) 0.003(4) -0.021(4)
C24 0.039(4) 0.026(3) 0.046(4) -0.016(3) 0.011(3) -0.011(3)
C25 0.053(5) 0.043(4) 0.058(5) -0.017(4) -0.008(4) -0.005(4)
C26 0.058(5) 0.046(4) 0.085(6) -0.020(4) -0.022(5) -0.008(4)
C27 0.046(4) 0.022(3) 0.033(3) -0.006(3) 0.010(3) -0.013(3)
C28 0.049(4) 0.039(4) 0.043(4) -0.007(3) 0.001(3) -0.009(3)
C29 0.093(8) 0.071(6) 0.053(5) -0.014(5) -0.023(5) -0.021(6)
C30 0.031(3) 0.029(3) 0.033(3) -0.014(3) 0.001(3) -0.011(2)
C31 0.036(4) 0.048(4) 0.058(4) -0.026(4) -0.009(3) -0.012(3)
C32 0.064(5) 0.044(4) 0.062(5) -0.013(4) -0.026(4) -0.021(4)
C33 0.029(3) 0.030(3) 0.034(3) -0.004(3) -0.001(3) -0.013(3)
C34 0.036(4) 0.053(5) 0.092(6) -0.045(5) -0.011(4) -0.009(3)
C35 0.045(5) 0.055(5) 0.101(7) -0.038(5) -0.024(5) -0.013(4)
C36 0.028(3) 0.029(3) 0.032(3) -0.003(3) -0.003(2) -0.008(2)
C37 0.053(5) 0.038(4) 0.030(3) 0.003(3) 0.009(3) -0.001(3)
C38 0.059(5) 0.053(4) 0.034(4) 0.006(3) -0.002(3) -0.026(4)
C39 0.048(5) 0.048(5) 0.096(7) 0.006(5) 0.012(5) -0.029(4)
C40 0.070(6) 0.056(5) 0.094(7) 0.013(5) -0.032(6) -0.024(5)
C41 0.093(9) 0.111(10) 0.146(12) 0.031(9) -0.047(8) -0.064(8)
C42 0.132(11) 0.057(6) 0.046(5) -0.003(4) 0.013(6) -0.008(6)
C44 0.208(19) 0.215(19) 0.047(7) -0.047(10) -0.010(9) 0.098(15)
C45 0.076(6) 0.037(4) 0.055(5) -0.005(4) -0.015(4) 0.000(4)
C46 0.085(8) 0.066(6) 0.073(6) -0.019(5) -0.018(6) 0.000(5)
C47 0.161(13) 0.062(6) 0.077(7) -0.032(6) -0.045(8) 0.050(7)
C48 0.042(4) 0.033(3) 0.039(4) -0.003(3) -0.014(3) -0.014(3)
C49 0.042(4) 0.042(4) 0.054(4) -0.012(3) -0.014(3) -0.012(3)
C50 0.048(5) 0.060(5) 0.100(7) -0.017(5) -0.032(5) -0.013(4)
C51 0.046(4) 0.041(4) 0.029(3) -0.009(3) 0.000(3) -0.019(3)
C52 0.043(4) 0.057(5) 0.048(4) -0.015(4) 0.007(3) -0.017(4)
C53 0.043(5) 0.073(6) 0.076(6) -0.031(5) 0.023(4) -0.023(4)
C54 0.044(4) 0.030(3) 0.037(3) -0.003(3) -0.007(3) -0.018(3)
C55 0.076(6) 0.030(3) 0.055(4) -0.006(3) -0.019(4) -0.028(4)
C56 0.149(11) 0.038(5) 0.093(7) 0.003(5) -0.050(7) -0.049(6)

loop_
_atom_type_symbol
_atom_type_description
_atom_type_scat_dispersion_real
_atom_type_scat_dispersion_imag
_atom_type_scat_source
C C 0.0033 0.0016 'International Tables Vol C Tables 4.2.6.8 and 6.1.1.4'
H H 0.0000 0.0000 'International Tables Vol C Tables 4.2.6.8 and 6.1.1.4'
P P 0.1023 0.0942 'International Tables Vol C Tables 4.2.6.8 and 6.1.1.4'
Fe Fe 0.3463 0.8444 'International Tables Vol C Tables 4.2.6.8 and 6.1.1.4'
Cu Cu 0.3201 1.2651 'International Tables Vol C Tables 4.2.6.8 and 6.1.1.4'
Se Se -0.0929 2.2259 'International Tables Vol C Tables 4.2.6.8 and 6.1.1.4'

loop_
_geom_angle_atom_site_label_1
_geom_angle_atom_site_label_2
_geom_angle_atom_site_label_3
_geom_angle
C1 Se1 Cu1 102.77(17)
C1 Se1 Cu2 103.69(18)
Cu1 Se1 Cu2 94.20(4)
C6 Se2 Cu4 110.03(16)
C6 Se2 Cu2 107.76(17)
Cu4 Se2 Cu2 104.75(5)
C16 Se3 Cu3 109.85(18)
C16 Se3 Cu2 100.01(17)
Cu3 Se3 Cu2 75.78(4)
C11 Se4 Cu3 108.14(17)
C11 Se4 Cu4 107.63(18)
Cu3 Se4 Cu4 71.24(4)
C7 Fe1 C6 40.5(2)
C7 Fe1 C8 41.0(2)
C6 Fe1 C8 68.7(2)
C7 Fe1 C5 130.2(2)
C6 Fe1 C5 106.3(2)
C8 Fe1 C5 170.6(2)
C7 Fe1 C1 107.0(2)
C6 Fe1 C1 111.4(2)
C8 Fe1 C1 132.8(2)
C5 Fe1 C1 40.4(2)
C7 Fe1 C10 68.1(2)
C6 Fe1 C10 40.8(2)
C8 Fe1 C10 68.1(2)
C5 Fe1 C10 113.8(2)
C1 Fe1 C10 143.5(2)
C7 Fe1 C2 114.4(2)
C6 Fe1 C2 143.6(2)
C8 Fe1 C2 110.8(3)
C5 Fe1 C2 68.1(3)
C1 Fe1 C2 40.6(2)
C10 Fe1 C2 175.3(2)
C7 Fe1 C3 147.2(3)
C6 Fe1 C3 172.2(3)
C8 Fe1 C3 117.4(2)
C5 Fe1 C3 68.3(2)
C1 Fe1 C3 68.5(2)
C10 Fe1 C3 135.1(2)
C2 Fe1 C3 40.8(2)
C7 Fe1 C9 68.1(2)
C6 Fe1 C9 68.6(2)
C8 Fe1 C9 40.2(2)
C5 Fe1 C9 146.6(2)
C1 Fe1 C9 173.0(2)
C10 Fe1 C9 40.5(2)
C2 Fe1 C9 135.8(2)
C3 Fe1 C9 112.6(2)
C7 Fe1 C4 169.8(2)
C6 Fe1 C4 131.4(3)
C8 Fe1 C4 148.5(2)
C5 Fe1 C4 40.6(2)
C1 Fe1 C4 68.5(2)
C10 Fe1 C4 109.7(2)
C2 Fe1 C4 68.6(3)
C3 Fe1 C4 40.9(3)
C9 Fe1 C4 117.2(2)
C14 Fe2 C13 40.8(2)
C14 Fe2 C20 120.4(2)
C13 Fe2 C20 155.3(2)
C14 Fe2 C12 68.1(2)
C13 Fe2 C12 40.8(2)
C20 Fe2 C12 162.3(2)
C14 Fe2 C18 122.5(2)
C13 Fe2 C18 106.1(3)
C20 Fe2 C18 68.3(3)
C12 Fe2 C18 122.1(3)
C14 Fe2 C17 159.6(2)
C13 Fe2 C17 123.7(2)
C20 Fe2 C17 68.6(3)
C12 Fe2 C17 109.1(2)
C18 Fe2 C17 40.5(2)
C14 Fe2 C19 105.8(3)
C13 Fe2 C19 119.5(3)
C20 Fe2 C19 40.8(2)
C12 Fe2 C19 156.1(3)
C18 Fe2 C19 40.2(3)
C17 Fe2 C19 68.1(3)
C14 Fe2 C15 40.8(2)
C13 Fe2 C15 68.7(2)
C20 Fe2 C15 107.6(2)
C12 Fe2 C15 67.8(2)
C18 Fe2 C15 159.4(2)
C17 Fe2 C15 158.7(2)
C19 Fe2 C15 123.6(3)
C14 Fe2 C16 157.1(2)
C13 Fe2 C16 161.5(2)
C20 Fe2 C16 40.8(2)
C12 Fe2 C16 126.0(2)
C18 Fe2 C16 68.2(2)
C17 Fe2 C16 40.7(2)
C19 Fe2 C16 68.4(2)
C15 Fe2 C16 122.8(2)
C14 Fe2 C11 67.7(2)
C13 Fe2 C11 68.3(2)
C20 Fe2 C11 125.4(2)
C12 Fe2 C11 40.3(2)
C18 Fe2 C11 158.6(2)
C17 Fe2 C11 124.2(2)
C19 Fe2 C11 160.8(3)
C15 Fe2 C11 39.8(2)
C16 Fe2 C11 110.1(2)
P2 Cu1 P1 123.41(7)
P2 Cu1 Se1 117.03(5)
P1 Cu1 Se1 117.61(6)
Se2 Cu2 Se1 116.27(4)
Se2 Cu2 Se3 120.11(5)
Se1 Cu2 Se3 123.29(4)
Se2 Cu2 Cu3 82.68(5)
Se1 Cu2 Cu3 145.29(4)
Se3 Cu2 Cu3 51.54(3)
P4 Cu3 Se4 125.83(6)
P4 Cu3 Se3 110.36(6)
Se4 Cu3 Se3 120.83(4)
P4 Cu3 Cu4 105.52(6)
Se4 Cu3 Cu4 55.48(3)
Se3 Cu3 Cu4 127.68(4)
P4 Cu3 Cu2 104.75(6)
Se4 Cu3 Cu2 119.23(4)
Se3 Cu3 Cu2 52.69(3)
Cu4 Cu3 Cu2 82.40(4)
P3 Cu4 Se2 125.90(6)
P3 Cu4 Se4 120.20(7)
Se2 Cu4 Se4 111.88(5)
P3 Cu4 Cu3 136.31(6)
Se2 Cu4 Cu3 86.56(5)
Se4 Cu4 Cu3 53.28(4)
C27 P1 C24 102.8(3)
C27 P1 C21 103.6(3)
C24 P1 C21 105.0(3)
C27 P1 Cu1 120.0(2)
C24 P1 Cu1 109.5(2)
C21 P1 Cu1 114.5(2)
C33 P2 C30 104.3(3)
C33 P2 C36 104.0(3)
C30 P2 C36 103.9(3)
C33 P2 Cu1 116.0(2)
C30 P2 Cu1 114.9(2)
C36 P2 Cu1 112.39(19)
C39 P3 C45 99.5(4)
C39 P3 C42 102.7(5)
C45 P3 C42 103.2(4)
C39 P3 Cu4 118.0(3)
C45 P3 Cu4 123.0(3)
C42 P3 Cu4 107.8(4)
C54 P4 C48 104.0(3)
C54 P4 C51 103.6(3)
C48 P4 C51 100.7(3)
C54 P4 Cu3 119.1(2)
C48 P4 Cu3 116.2(2)
C51 P4 Cu3 110.9(2)
C5 C1 C2 108.0(5)
C5 C1 Se1 126.2(4)
C2 C1 Se1 125.8(4)
C5 C1 Fe1 69.7(3)
C2 C1 Fe1 69.9(3)
Se1 C1 Fe1 126.5(3)
C1 C2 C3 108.1(5)
C1 C2 Fe1 69.5(3)
C3 C2 Fe1 69.7(3)
C2 C3 C4 107.7(5)
C2 C3 Fe1 69.4(3)
C4 C3 Fe1 69.7(3)
C5 C4 C3 107.1(5)
C5 C4 Fe1 69.0(3)
C3 C4 Fe1 69.4(3)
C1 C5 C4 109.2(5)
C1 C5 Fe1 69.9(3)
C4 C5 Fe1 70.4(3)
C7 C6 C10 107.1(5)
C7 C6 Se2 128.3(4)
C10 C6 Se2 124.6(4)
C7 C6 Fe1 69.2(3)
C10 C6 Fe1 69.8(3)
Se2 C6 Fe1 123.6(3)
C6 C7 C8 108.9(5)
C6 C7 Fe1 70.3(3)
C8 C7 Fe1 70.1(3)
C9 C8 C7 107.7(5)
C9 C8 Fe1 70.5(3)
C7 C8 Fe1 68.9(3)
C8 C9 C10 107.9(5)
C8 C9 Fe1 69.3(3)
C10 C9 Fe1 69.3(3)
C9 C10 C6 108.4(5)
C9 C10 Fe1 70.2(3)
C6 C10 Fe1 69.4(3)
C15 C11 C12 108.0(5)
C15 C11 Se4 128.6(4)
C12 C11 Se4 122.5(4)
C15 C11 Fe2 69.3(3)
C12 C11 Fe2 68.8(3)
Se4 C11 Fe2 135.5(3)
C11 C12 C13 108.5(5)
C11 C12 Fe2 70.9(3)
C13 C12 Fe2 69.2(4)
C14 C13 C12 106.9(5)
C14 C13 Fe2 69.4(3)
C12 C13 Fe2 69.9(3)
C13 C14 C15 108.5(5)
C13 C14 Fe2 69.8(3)
C15 C14 Fe2 70.4(3)
C11 C15 C14 108.0(5)
C11 C15 Fe2 70.9(3)
C14 C15 Fe2 68.8(3)
C17 C16 C20 107.3(5)
C17 C16 Se3 125.7(4)
C20 C16 Se3 126.5(4)
C17 C16 Fe2 69.1(3)
C20 C16 Fe2 68.8(3)
Se3 C16 Fe2 134.0(3)
C18 C17 C16 108.0(5)
C18 C17 Fe2 69.6(3)
C16 C17 Fe2 70.2(3)
C19 C18 C17 108.8(5)
C19 C18 Fe2 70.1(4)
C17 C18 Fe2 69.9(3)
C18 C19 C20 108.1(5)
C18 C19 Fe2 69.7(4)
C20 C19 Fe2 69.3(3)
C19 C20 C16 107.8(5)
C19 C20 Fe2 69.8(4)
C16 C20 Fe2 70.3(3)
C22 C21 P1 118.9(5)
C21 C22 C23 113.9(6)
C25 C24 P1 115.0(5)
C24 C25 C26 112.8(7)
C28 C27 P1 113.4(4)
C29 C28 C27 113.2(7)
C31 C30 P2 111.8(4)
C32 C31 C30 113.9(6)
C34 C33 P2 112.9(4)
C35 C34 C33 112.1(6)
C37 C36 P2 116.8(4)
C38 C37 C36 112.6(6)
C40 C39 P3 115.8(6)
C41 C40 C39 113.2(10)
C43 C42 P3 119.9(9)
C42 C43 C44 110.9(12)
C46 C45 P3 116.7(7)
C45 C46 C47 110.2(10)
C49 C48 P4 113.2(5)
C50 C49 C48 112.0(7)
C52 C51 P4 110.5(5)
C53 C52 C51 110.2(7)
C55 C54 P4 116.9(5)
C56 C55 C54 111.2(7)

loop_
_geom_bond_atom_site_label_1
_geom_bond_atom_site_label_2
_geom_bond_distance
Se1 C1 1.923(5)
Se1 Cu1 2.3462(11)
Se1 Cu2 2.3716(13)
Se2 C6 1.929(6)
Se2 Cu4 2.3477(13)
Se2 Cu2 2.3689(12)
Se3 C16 1.911(6)
Se3 Cu3 2.3521(11)
Se3 Cu2 2.3892(11)
Se4 C11 1.912(6)
Se4 Cu3 2.3338(12)
Se4 Cu4 2.3987(11)
Fe1 C7 2.033(5)
Fe1 C6 2.047(5)
Fe1 C8 2.048(6)
Fe1 C5 2.048(6)
Fe1 C1 2.052(5)
Fe1 C10 2.052(6)
Fe1 C2 2.058(6)
Fe1 C3 2.062(6)
Fe1 C9 2.064(6)
Fe1 C4 2.067(6)
Fe2 C14 2.044(6)
Fe2 C13 2.049(6)
Fe2 C20 2.059(6)
Fe2 C12 2.059(6)
Fe2 C18 2.060(6)
Fe2 C17 2.065(6)
Fe2 C19 2.065(6)
Fe2 C15 2.065(6)
Fe2 C16 2.079(6)
Fe2 C11 2.086(6)
Cu1 P2 2.2341(17)
Cu1 P1 2.2381(18)
Cu2 Cu3 2.9119(16)
Cu3 P4 2.2088(17)
Cu3 Cu4 2.7567(14)
Cu4 P3 2.217(2)
P1 C27 1.826(7)
P1 C24 1.831(7)
P1 C21 1.840(7)
P2 C33 1.846(6)
P2 C30 1.852(6)
P2 C36 1.876(6)
P3 C39 1.840(9)
P3 C45 1.854(8)
P3 C42 1.861(9)
P4 C54 1.832(6)
P4 C48 1.832(7)
P4 C51 1.840(7)
C1 C5 1.416(8)
C1 C2 1.425(8)
C2 C3 1.437(8)
C3 C4 1.442(9)
C4 C5 1.428(8)
C6 C7 1.413(8)
C6 C10 1.430(8)
C7 C8 1.428(8)
C8 C9 1.415(8)
C9 C10 1.424(8)
C11 C15 1.414(8)
C11 C12 1.430(8)
C12 C13 1.432(8)
C13 C14 1.429(8)
C14 C15 1.431(8)
C16 C17 1.441(8)
C16 C20 1.444(8)
C17 C18 1.427(8)
C18 C19 1.417(9)
C19 C20 1.438(9)
C21 C22 1.524(8)
C22 C23 1.535(10)
C24 C25 1.497(10)
C25 C26 1.500(11)
C27 C28 1.520(10)
C28 C29 1.519(11)
C30 C31 1.534(9)
C31 C32 1.483(9)
C33 C34 1.516(9)
C34 C35 1.480(10)
C36 C37 1.504(8)
C37 C38 1.479(10)
C39 C40 1.492(13)
C40 C41 1.466(14)
C42 C43 1.361(17)
C43 C44 1.616(17)
C45 C46 1.415(13)
C46 C47 1.568(13)
C48 C49 1.514(10)
C49 C50 1.510(10)
C51 C52 1.565(11)
C52 C53 1.552(10)
C54 C55 1.545(9)
C55 C56 1.520(10)
